data_7113921
loop_
_publ_author_name
'Jose A. Fernandez-Salas'
'M. Mercedes Rodriguez-Fernandez'
'M. Carmen Maestro'
'Jose L. Garcia-Ruano'

_publ_section_title
;
 Stereochemical aspects and the synthetic scope of the SHi at the sulfur
 atom. Preparation of enantiopure 3-substituted
 2,3-dihydro-1,2-benzoisothiazole 1-oxides and 1,1-dioxides
;
_journal_name_full Chem.Commun.
_journal_page_first 6046
_journal_paper_doi 10.1039/C4CC01831A
_journal_volume 50
_journal_year 2014
_chemical_absolute_configuration rmad
_chemical_formula_sum 'C10 H13 N O S'
_chemical_formula_weight 195.27
_space_group_crystal_system orthorhombic
_space_group_IT_number 19
_space_group_name_Hall 'P 2ac 2ab'
_space_group_name_H-M_alt 'P 21 21 21'
_symmetry_space_group_name_Hall 'P 2ac 2ab'
_symmetry_space_group_name_H-M 'P 21 21 21'
_atom_sites_solution_hydrogens geom
_atom_sites_solution_primary direct
_atom_sites_solution_secondary difmap
_cell_angle_alpha 90
_cell_angle_beta 90
_cell_angle_gamma 90
_cell_formula_units_Z 4
_cell_length_a 7.5317(5)
_cell_length_b 8.8235(6)
_cell_length_c 15.0974(9)
_cell_measurement_temperature 100.(2)
_cell_volume 1003.31(11)
_computing_structure_refinement 'SHELXL-97 (Sheldrick, 2008)'
_computing_structure_solution 'SHELXS-97 (Sheldrick, 2008)'
_diffrn_ambient_temperature 100.(2)
_diffrn_measured_fraction_theta_full 0.986
_diffrn_measured_fraction_theta_max 0.986
_diffrn_radiation_wavelength 1.54178
_diffrn_reflns_av_R_equivalents 0.0327
_diffrn_reflns_av_sigmaI/netI 0.0293
_diffrn_reflns_limit_h_max 8
_diffrn_reflns_limit_h_min -8
_diffrn_reflns_limit_k_max 10
_diffrn_reflns_limit_k_min -10
_diffrn_reflns_limit_l_max 17
_diffrn_reflns_limit_l_min -18
_diffrn_reflns_number 10128
_diffrn_reflns_theta_full 70.94
_diffrn_reflns_theta_max 70.94
_diffrn_reflns_theta_min 5.81
_exptl_absorpt_coefficient_mu 2.533
_exptl_absorpt_correction_T_max 0.75
_exptl_absorpt_correction_T_min 0.47
_exptl_absorpt_correction_type multi-scan
_exptl_absorpt_process_details sadabs
_exptl_crystal_density_diffrn 1.293
_exptl_crystal_density_method 'not measured'
_exptl_crystal_F_000 416
_exptl_crystal_size_max 0.350
_exptl_crystal_size_mid 0.120
_exptl_crystal_size_min 0.120
_refine_diff_density_max 0.231
_refine_diff_density_min -0.153
_refine_ls_abs_structure_details 'Flack H D (1983), Acta Cryst. A39, 876-881'
_refine_ls_abs_structure_Flack 0.027(15)
_refine_ls_extinction_method none
_refine_ls_goodness_of_fit_ref 1.087
_refine_ls_hydrogen_treatment refxyz
_refine_ls_matrix_type full
_refine_ls_number_parameters 170
_refine_ls_number_reflns 1896
_refine_ls_number_restraints 0
_refine_ls_restrained_S_all 1.087
_refine_ls_R_factor_all 0.0251
_refine_ls_R_factor_gt 0.0249
_refine_ls_shift/su_max 0.001
_refine_ls_shift/su_mean 0.000
_refine_ls_structure_factor_coef Fsqd
_refine_ls_weighting_details 'calc w=1/[\s^2^(Fo^2^)+(0.0434P)^2^+0.0897P] where P=(Fo^2^+2Fc^2^)/3'
_refine_ls_weighting_scheme calc
_refine_ls_wR_factor_gt 0.0667
_refine_ls_wR_factor_ref 0.0670
_reflns_number_gt 1868
_reflns_number_total 1896
_reflns_threshold_expression >2sigma(I)
_cod_data_source_file c4cc01831a2.cif
_cod_data_source_block I
_cod_database_code 7113921

loop_
_space_group_symop_operation_xyz
'x, y, z'
'-x+1/2, -y, z+1/2'
'-x, y+1/2, -z+1/2'
'x+1/2, -y+1/2, -z'

loop_
_atom_site_type_symbol
_atom_site_label
_atom_site_fract_x
_atom_site_fract_y
_atom_site_fract_z
_atom_site_U_iso_or_equiv
_atom_site_adp_type
_atom_site_calc_flag
_atom_site_occupancy
S S1 0.77827(4) 0.74055(4) 0.90347(2) 0.02360(12) Uani d 1
C C1 0.81524(19) 0.65838(16) 0.79683(9) 0.0239(3) Uani d 1
C C2 0.9736(2) 0.66908(18) 0.75025(10) 0.0280(3) Uani d 1
C C3 0.9844(2) 0.59363(18) 0.66919(10) 0.0311(3) Uani d 1
C C4 0.8392(2) 0.51224(17) 0.63748(11) 0.0313(3) Uani d 1
C C5 0.6818(2) 0.50472(16) 0.68460(10) 0.0272(3) Uani d 1
C C6 0.66975(19) 0.57953(16) 0.76597(9) 0.0242(3) Uani d 1
C C7 0.5128(2) 0.58324(16) 0.82720(9) 0.0244(3) Uani d 1
C C8 0.4480(2) 0.42511(17) 0.85594(11) 0.0277(3) Uani d 1
C C9 0.5965(2) 0.33034(18) 0.89580(12) 0.0326(3) Uani d 1
C C10 0.2905(2) 0.4380(2) 0.91863(12) 0.0359(4) Uani d 1
N N1 0.57200(16) 0.67972(14) 0.90045(9) 0.0278(3) Uani d 1
O O1 0.88826(14) 0.65237(13) 0.96730(7) 0.0307(3) Uani d 1
H H1 0.493(3) 0.718(2) 0.9374(14) 0.037(5) Uiso d 1
H H2 1.073(2) 0.722(2) 0.7739(11) 0.024(4) Uiso d 1
H H3 1.085(3) 0.599(2) 0.6362(13) 0.030(4) Uiso d 1
H H4 0.849(3) 0.465(2) 0.5821(14) 0.037(5) Uiso d 1
H H5 0.581(3) 0.448(2) 0.6591(13) 0.030(5) Uiso d 1
H H7 0.414(3) 0.634(2) 0.7950(13) 0.030(5) Uiso d 1
H H8 0.405(3) 0.376(2) 0.8039(14) 0.034(5) Uiso d 1
H H9A 0.647(3) 0.382(2) 0.9481(13) 0.037(5) Uiso d 1
H H9B 0.691(3) 0.312(2) 0.8507(14) 0.040(5) Uiso d 1
H H9C 0.553(3) 0.230(2) 0.9190(13) 0.034(5) Uiso d 1
H H10A 0.327(3) 0.486(2) 0.9747(15) 0.039(5) Uiso d 1
H H10B 0.243(3) 0.344(2) 0.9357(12) 0.032(5) Uiso d 1
H H10C 0.193(3) 0.490(2) 0.8918(14) 0.036(5) Uiso d 1

loop_
_atom_site_aniso_label
_atom_site_aniso_U_11
_atom_site_aniso_U_22
_atom_site_aniso_U_33
_atom_site_aniso_U_12
_atom_site_aniso_U_13
_atom_site_aniso_U_23
S1 0.02264(19) 0.02253(18) 0.02564(18) -0.00276(13) 0.00037(11) -0.00481(14)
C1 0.0272(7) 0.0186(6) 0.0259(7) 0.0014(5) -0.0018(5) -0.0009(5)
C2 0.0274(7) 0.0257(7) 0.0310(7) -0.0015(6) 0.0003(6) -0.0019(6)
C3 0.0356(8) 0.0285(8) 0.0290(7) 0.0006(6) 0.0077(7) -0.0011(6)
C4 0.0455(9) 0.0245(7) 0.0239(7) 0.0012(6) 0.0011(6) -0.0013(6)
C5 0.0345(8) 0.0212(7) 0.0259(7) -0.0010(6) -0.0066(6) -0.0009(5)
C6 0.0274(7) 0.0193(6) 0.0259(7) 0.0017(5) -0.0039(5) 0.0018(5)
C7 0.0227(7) 0.0212(7) 0.0291(7) 0.0009(5) -0.0057(6) -0.0015(6)
C8 0.0300(8) 0.0228(7) 0.0304(7) -0.0036(6) -0.0028(6) -0.0016(6)
C9 0.0388(8) 0.0243(7) 0.0345(8) 0.0018(7) -0.0024(7) 0.0010(6)
C10 0.0321(8) 0.0316(8) 0.0439(9) -0.0048(7) 0.0048(7) 0.0017(7)
N1 0.0201(6) 0.0277(6) 0.0356(7) 0.0003(5) 0.0025(5) -0.0096(5)
O1 0.0270(5) 0.0373(6) 0.0278(5) 0.0002(5) -0.0034(4) -0.0047(5)

loop_
_atom_type_symbol
_atom_type_description
_atom_type_scat_dispersion_real
_atom_type_scat_dispersion_imag
_atom_type_scat_source
C C 0.0181 0.0091 'International Tables Vol C Tables 4.2.6.8 and 6.1.1.4'
H H 0.0000 0.0000 'International Tables Vol C Tables 4.2.6.8 and 6.1.1.4'
N N 0.0311 0.0180 'International Tables Vol C Tables 4.2.6.8 and 6.1.1.4'
O O 0.0492 0.0322 'International Tables Vol C Tables 4.2.6.8 and 6.1.1.4'
S S 0.3331 0.5567 'International Tables Vol C Tables 4.2.6.8 and 6.1.1.4'

loop_
_geom_angle_atom_site_label_1
_geom_angle_atom_site_label_2
_geom_angle_atom_site_label_3
_geom_angle
O1 S1 N1 111.88(7)
O1 S1 C1 106.50(6)
N1 S1 C1 89.42(7)
C6 C1 C2 123.10(13)
C6 C1 S1 112.65(11)
C2 C1 S1 124.24(12)
C1 C2 C3 117.52(15)
C1 C2 H2 121.3(10)
C3 C2 H2 121.1(10)
C4 C3 C2 120.09(15)
C4 C3 H3 119.7(12)
C2 C3 H3 120.2(12)
C5 C4 C3 121.36(14)
C5 C4 H4 120.5(13)
C3 C4 H4 118.1(13)
C4 C5 C6 119.00(14)
C4 C5 H5 118.9(11)
C6 C5 H5 122.1(11)
C1 C6 C5 118.92(14)
C1 C6 C7 114.00(12)
C5 C6 C7 127.07(13)
N1 C7 C6 103.76(12)
N1 C7 C8 114.20(12)
C6 C7 C8 113.77(13)
N1 C7 H7 109.5(11)
C6 C7 H7 107.4(11)
C8 C7 H7 107.9(11)
C9 C8 C10 111.61(14)
C9 C8 C7 112.14(12)
C10 C8 C7 110.75(13)
C9 C8 H8 109.2(12)
C10 C8 H8 106.2(12)
C7 C8 H8 106.6(12)
C8 C9 H9A 110.0(12)
C8 C9 H9B 110.1(12)
H9A C9 H9B 110.2(17)
C8 C9 H9C 112.4(11)
H9A C9 H9C 104.9(15)
H9B C9 H9C 109.2(16)
C8 C10 H10A 110.4(13)
C8 C10 H10B 113.5(12)
H10A C10 H10B 104.7(17)
C8 C10 H10C 111.8(12)
H10A C10 H10C 111.5(17)
H10B C10 H10C 104.6(18)
C7 N1 S1 119.87(10)
C7 N1 H1 119.8(14)
S1 N1 H1 119.4(14)

loop_
_geom_bond_atom_site_label_1
_geom_bond_atom_site_label_2
_geom_bond_distance
S1 O1 1.4901(11)
S1 N1 1.6443(12)
S1 C1 1.7875(14)
C1 C6 1.379(2)
C1 C2 1.388(2)
C2 C3 1.396(2)
C2 H2 0.954(18)
C3 C4 1.393(2)
C3 H3 0.91(2)
C4 C5 1.384(2)
C4 H4 0.94(2)
C5 C6 1.397(2)
C5 H5 0.99(2)
C6 C7 1.501(2)
C7 N1 1.4652(19)
C7 C8 1.540(2)
C7 H7 1.00(2)
C8 C9 1.520(2)
C8 C10 1.522(2)
C8 H8 0.95(2)
C9 H9A 0.99(2)
C9 H9B 1.00(2)
C9 H9C 1.01(2)
C10 H10A 0.99(2)
C10 H10B 0.94(2)
C10 H10C 0.96(2)
N1 H1 0.88(2)

loop_
_geom_hbond_atom_site_label_D
_geom_hbond_atom_site_label_H
_geom_hbond_atom_site_label_A
_geom_hbond_site_symmetry_A
_geom_hbond_distance_DH
_geom_hbond_distance_HA
_geom_hbond_distance_DA
_geom_hbond_angle_DHA
N1 H1 O1 4_467 0.88(2) 2.00(2) 2.8454(17) 160.3(19)

loop_
_geom_torsion_atom_site_label_1
_geom_torsion_atom_site_label_2
_geom_torsion_atom_site_label_3
_geom_torsion_atom_site_label_4
_geom_torsion
O1 S1 C1 C6 108.96(11)
N1 S1 C1 C6 -3.73(11)
O1 S1 C1 C2 -69.74(14)
N1 S1 C1 C2 177.56(14)
C6 C1 C2 C3 -1.1(2)
S1 C1 C2 C3 177.49(11)
C1 C2 C3 C4 0.4(2)
C2 C3 C4 C5 0.4(2)
C3 C4 C5 C6 -0.5(2)
C2 C1 C6 C5 0.9(2)
S1 C1 C6 C5 -177.80(10)
C2 C1 C6 C7 -179.94(14)
S1 C1 C6 C7 1.34(16)
C4 C5 C6 C1 -0.1(2)
C4 C5 C6 C7 -179.10(14)
C1 C6 C7 N1 2.17(16)
C5 C6 C7 N1 -178.77(13)
C1 C6 C7 C8 -122.52(14)
C5 C6 C7 C8 56.54(19)
N1 C7 C8 C9 -64.96(17)
C6 C7 C8 C9 53.92(18)
N1 C7 C8 C10 60.43(17)
C6 C7 C8 C10 179.31(13)
C6 C7 N1 S1 -5.46(15)
C8 C7 N1 S1 118.96(13)
O1 S1 N1 C7 -102.08(12)
C1 S1 N1 C7 5.50(11)
